data_2312931
loop_
_publ_author_name
'Brookes, James R.'
'Kumar, Varshini J.'
'Jones, Isabelle M.'
'Summers, Aston M.'
'Bird, Stephanie A.'
'Low, Paul J.'
'Moggach, Stephen A.'
'Spagnoli, Dino'

_publ_section_title
;
 Mapping structure-property relationships in a 6-oxo-verdazyl radical by
 variable pressure crystallography and density functional theory.
;
_journal_issue 'Pt 4'
_journal_name_full 'Acta crystallographica Section B, Structural science, crystal engineering and materials'
_journal_page_first 416
_journal_page_last 432
_journal_paper_doi 10.1107/S2052520626006220
_journal_volume 82
_journal_year 2026
_chemical_formula_moiety 'C22 H19 N4 O'
_chemical_formula_sum 'C22 H19 N4 O'
_chemical_formula_weight 355.41
_space_group_crystal_system monoclinic
_space_group_IT_number 14
_space_group_name_Hall '-P 2yn'
_space_group_name_H-M_alt 'P 1 21/n 1'
_atom_sites_solution_hydrogens geom
_audit_creation_date 2025-08-29
_audit_creation_method
;
Olex2 1.5
(compiled 2025.05.22 svn.r631f81ec for OlexSys, GUI svn.r7248)
;
_cell_angle_alpha 90
_cell_angle_beta 90.12(2)
_cell_angle_gamma 90
_cell_formula_units_Z 4
_cell_length_a 7.2217(7)
_cell_length_b 11.3653(6)
_cell_length_c 22.078(18)
_cell_measurement_pressure 291000
_cell_measurement_reflns_used 703
_cell_measurement_temperature 295.15
_cell_measurement_theta_max 20.6360
_cell_measurement_theta_min 1.9980
_cell_volume 1812.1(15)
_computing_cell_refinement 'CrysAlisPro 1.171.42.49 (Rigaku OD, 2022)'
_computing_data_collection 'CrysAlisPro 1.171.42.49 (Rigaku OD, 2022)'
_computing_data_reduction 'CrysAlisPro 1.171.42.49 (Rigaku OD, 2022)'
_computing_molecular_graphics 'Olex2 1.5 (Dolomanov et al., 2009)'
_computing_publication_material 'Olex2 1.5 (Dolomanov et al., 2009)'
_computing_structure_refinement 'SHELXL 2018/3 (Sheldrick, 2015)'
_computing_structure_solution 'olex2.solve 1.5 (Bourhis et al., 2015)'
_diffrn_ambient_temperature 295.15
_diffrn_detector_area_resol_mean 13.3
_diffrn_measured_fraction_theta_full 0.418
_diffrn_measured_fraction_theta_max 0.418
_diffrn_measurement_details
;
List of Runs (angles in degrees, time in seconds):

  # Type    Start    End  Width  t~exp~   \w     \q     \k     \f   Frames
--------------------------------------------------------------------------
  1  \f    -35.00  35.00   0.10    0.01   0.00   0.00   0.00    --   700
  2  \f    145.00 215.00   0.10    0.01   0.00   0.00   0.00    --   700
  3  \f    -35.00  35.00   0.10    0.01   0.00   0.00   0.00    --   700
  4  \f    145.00 215.00   0.10    0.01   0.00   0.00   0.00    --   700
  5  \f    -35.00  35.00   0.10    0.01   0.00   0.00   0.00    --   700
  6  \f    145.00 215.00   0.10    0.01   0.00   0.00   0.00    --   700
;
_diffrn_measurement_device 'abstract diffractometer'
_diffrn_measurement_device_type MX1
_diffrn_measurement_method 'Omega scan'
_diffrn_radiation_monochromator 'Silicon Double Crystal'
_diffrn_radiation_source 'MX1 Beamline Australian Synchrotron'
_diffrn_radiation_type Synchrotron
_diffrn_radiation_wavelength 0.71073
_diffrn_reflns_av_R_equivalents 0.0583
_diffrn_reflns_av_unetI/netI 0.0343
_diffrn_reflns_Laue_measured_fraction_full 0.418
_diffrn_reflns_Laue_measured_fraction_max 0.418
_diffrn_reflns_limit_h_max 7
_diffrn_reflns_limit_h_min -7
_diffrn_reflns_limit_k_max 11
_diffrn_reflns_limit_k_min -11
_diffrn_reflns_limit_l_max 9
_diffrn_reflns_limit_l_min -9
_diffrn_reflns_number 7588
_diffrn_reflns_point_group_measured_fraction_full 0.418
_diffrn_reflns_point_group_measured_fraction_max 0.418
_diffrn_reflns_theta_full 20.799
_diffrn_reflns_theta_max 20.799
_diffrn_reflns_theta_min 2.015
_exptl_absorpt_coefficient_mu 0.083
_exptl_absorpt_correction_T_max 0.7445
_exptl_absorpt_correction_T_min 0.4229
_exptl_absorpt_correction_type multi-scan
_exptl_absorpt_process_details
;
SADABS-2016/2 (Bruker,2016/2) was used for absorption correction.
wR2(int) was 0.1225 before and 0.0796 after correction.
The Ratio of minimum to maximum transmission is 0.5680.
The \l/2 correction factor is Not present.
;
_exptl_crystal_colour 'clear dark violet'
_exptl_crystal_colour_lustre clear
_exptl_crystal_colour_modifier dark
_exptl_crystal_colour_primary violet
_exptl_crystal_density_diffrn 1.303
_exptl_crystal_description block
_exptl_crystal_F_000 748
_exptl_crystal_size_max 0.2
_exptl_crystal_size_mid 0.2
_exptl_crystal_size_min 0.1
_refine_diff_density_max 0.233
_refine_diff_density_min -0.231
_refine_diff_density_rms 0.059
_refine_ls_extinction_coef 0.082(18)
_refine_ls_extinction_expression Fc^*^=kFc[1+0.001xFc^2^\l^3^/sin(2\q)]^-1/4^
_refine_ls_extinction_method 'SHELXL-2018/3 (Sheldrick 2018)'
_refine_ls_goodness_of_fit_ref 1.224
_refine_ls_hydrogen_treatment constr
_refine_ls_matrix_type full
_refine_ls_number_parameters 60
_refine_ls_number_reflns 792
_refine_ls_number_restraints 21
_refine_ls_restrained_S_all 1.265
_refine_ls_R_factor_all 0.1090
_refine_ls_R_factor_gt 0.0937
_refine_ls_shift/su_max 0.000
_refine_ls_shift/su_mean 0.000
_refine_ls_structure_factor_coef Fsqd
_refine_ls_weighting_details 'w=1/[\s^2^(Fo^2^)+(0.2000P)^2^] where P=(Fo^2^+2Fc^2^)/3'
_refine_ls_weighting_scheme calc
_refine_ls_wR_factor_gt 0.2752
_refine_ls_wR_factor_ref 0.3062
_reflns_Friedel_coverage 0.000
_reflns_number_gt 572
_reflns_number_total 792
_reflns_threshold_expression 'I > 2\s(I)'
_cod_data_source_file px5076.cif
_cod_data_source_block pTolOV_LP_291MPa
_cod_database_code 2312931
_shelx_shelxl_version_number 2018/3
_chemical_oxdiff_formula 'C22 H19 N4 O'
_chemical_oxdiff_usercomment 'pTolOV at 291MPa pressure'
_shelx_space_group_comment
;
The symmetry employed for this shelxl refinement is uniquely defined
by the following loop, which should always be used as a source of
symmetry information in preference to the above space-group names.
They are only intended as comments.
;
_shelx_estimated_absorpt_t_max 0.992
_shelx_estimated_absorpt_t_min 0.984
_diffrn_measurement_detector_type 'Dectris Eiger2 9M'
_olex2_refinement_description
;
1. Fixed Uiso
 At 1.2 times of:
  All C(H) groups
 At 1.5 times of:
  All C(H,H,H) groups
2. Restrained distances
 C3-N1
 1.431 with sigma of 0.02
 C3-C1
 2.485 with sigma of 0.02
 C3-N2
 2.351 with sigma of 0.02
 N1-C8
 2.418 with sigma of 0.02
 C4-N1
 2.466 with sigma of 0.02
 N4-C10
 1.436 with sigma of 0.02
 C9-C7
 2.522 with sigma of 0.02
 C9-C5
 2.525 with sigma of 0.02
 N4-C15
 2.476 with sigma of 0.02
 N4-C11
 2.418 with sigma of 0.02
 C10-C1
 2.464 with sigma of 0.02
 C10-N3
 2.35 with sigma of 0.02
 C2-C17
 1.49 with sigma of 0.02
 C2-C18
 2.496 with sigma of 0.02
 C14-C16
 2.35 with sigma of 0.02
 C2-C22
 2.494 with sigma of 0.02
 C17-N3
 2.398 with sigma of 0.02
 C16-C12
 2.516 with sigma of 0.02
 N2-C17
 2.397 with sigma of 0.02
 N1-O1
 2.288 with sigma of 0.02
 O1-N4
 2.287 with sigma of 0.02
3. Rigid body (RIGU) restrains
 C16, H16A, H16B, H16C, C13, C14, H14, C15, H15, C10, C11, H11, C12, H12
 with sigma for 1-2 distances of 0.004 and sigma for 1-3 distances of 0.004
 C9, H9A, H9B, H9C, C6, C7, H7, C8, H8, C3, C4, H4, C5, H5
 with sigma for 1-2 distances of 0.004 and sigma for 1-3 distances of 0.004
 C17, C22, H22, C21, H21, C20, H20, C19, H19, C18, H18
 with sigma for 1-2 distances of 0.004 and sigma for 1-3 distances of 0.004
4.a Free rotating group:
 C1(C2,N1,N2,N3,N4,O1), C16(C13,C14,C15,C10,C11,C12), C9(C6,C7,C8,C3,C4,C5)
4.b Aromatic/amide H refined with riding coordinates:
 C22(H22), C21(H21), C20(H20), C19(H19), C18(H18), C14(H14), C15(H15),
 C11(H11), C12(H12), C7(H7), C8(H8), C4(H4), C5(H5)
4.c Fitted hexagon refined as free rotating group:
 C17(C22,C21,C20,C19,C18)
4.d Idealised Me refined as rotating group:
 C16(H16A,H16B,H16C), C9(H9A,H9B,H9C)
;
_olex2_submission_special_instructions 'No special instructions were received'
_oxdiff_exptl_absorpt_empirical_details
;
Empirical correction (ABSPACK) includes:
- Absorption correction using spherical harmonics
- Frame scaling
;
_oxdiff_exptl_absorpt_empirical_full_max 3.637
_oxdiff_exptl_absorpt_empirical_full_min 0.471

loop_
_space_group_symop_operation_xyz
'x, y, z'
'-x+1/2, y+1/2, -z+1/2'
'-x, -y, -z'
'x-1/2, -y-1/2, z-1/2'

loop_
_atom_site_label
_atom_site_type_symbol
_atom_site_fract_x
_atom_site_fract_y
_atom_site_fract_z
_atom_site_U_iso_or_equiv
_atom_site_adp_type
_atom_site_occupancy
_atom_site_site_symmetry_order
_atom_site_calc_flag
_atom_site_refinement_flags_posn
_atom_site_refinement_flags_adp
_atom_site_refinement_flags_occupancy
_atom_site_disorder_assembly
_atom_site_disorder_group
C17 C 0.7531(5) 0.5636(3) 0.5118(3) 0.072(2) Uiso 1 1 d DG . . . .
C22 C 0.8041(6) 0.6368(4) 0.4642(3) 0.085(2) Uiso 1 1 d DG . . . .
H22 H 0.838001 0.604507 0.427112 0.102 Uiso 1 1 calc R U . . .
C21 C 0.8044(7) 0.7581(4) 0.4720(4) 0.086(2) Uiso 1 1 d G . . . .
H21 H 0.838538 0.807059 0.440152 0.103 Uiso 1 1 calc R U . . .
C20 C 0.7538(6) 0.8063(2) 0.5274(4) 0.077(2) Uiso 1 1 d G . . . .
H20 H 0.754005 0.887532 0.532622 0.092 Uiso 1 1 calc R U . . .
C19 C 0.7028(6) 0.7332(4) 0.5750(3) 0.083(2) Uiso 1 1 d G . . . .
H19 H 0.668933 0.765453 0.612052 0.100 Uiso 1 1 calc R U . . .
C18 C 0.7025(6) 0.6118(3) 0.5672(3) 0.081(2) Uiso 1 1 d DG . . . .
H18 H 0.668395 0.562901 0.599012 0.097 Uiso 1 1 calc R U . . .
C1 C 0.7442(3) 0.19513(17) 0.4866(2) 0.078(2) Uiso 1 1 d DG . . . .
C2 C 0.7488(4) 0.43284(18) 0.5027(3) 0.075(2) Uiso 1 1 d DG . . . .
N1 N 0.7181(4) 0.2490(3) 0.5424(2) 0.0731(19) Uiso 1 1 d DG . . . .
N2 N 0.7218(5) 0.3682(3) 0.5520(2) 0.0730(19) Uiso 1 1 d DG . . . .
N3 N 0.7754(5) 0.3942(2) 0.4466(3) 0.076(2) Uiso 1 1 d DG . . . .
N4 N 0.7752(4) 0.2745(3) 0.4399(2) 0.0733(19) Uiso 1 1 d DG . . . .
O1 O 0.7397(5) 0.08977(18) 0.4794(3) 0.100(8) Uani 1 1 d DG . . . .
C16 C 0.8621(7) 0.1408(5) 0.1911(3) 0.112(3) Uiso 1 1 d DG . . . .
H16A H 0.990945 0.128634 0.182445 0.168 Uiso 1 1 calc R U . . .
H16B H 0.814969 0.202768 0.165823 0.168 Uiso 1 1 calc R U . . .
H16C H 0.794757 0.069616 0.183126 0.168 Uiso 1 1 calc R U . . .
C13 C 0.8397(4) 0.1744(3) 0.2566(3) 0.084(2) Uiso 1 1 d G . . . .
C14 C 0.9153(4) 0.1057(3) 0.3027(3) 0.084(3) Uiso 1 1 d DG . . . .
H14 H 0.981373 0.038280 0.292571 0.100 Uiso 1 1 calc R U . . .
C15 C 0.8948(5) 0.1352(4) 0.3628(3) 0.084(2) Uiso 1 1 d DG . . . .
H15 H 0.946626 0.088087 0.392836 0.101 Uiso 1 1 calc R U . . .
C10 C 0.7963(6) 0.2358(4) 0.3783(3) 0.074(2) Uiso 1 1 d DG . . . .
C11 C 0.7205(5) 0.3052(3) 0.3332(3) 0.085(3) Uiso 1 1 d DG . . . .
H11 H 0.655135 0.372784 0.343511 0.102 Uiso 1 1 calc R U . . .
C12 C 0.7413(5) 0.2750(3) 0.2731(3) 0.095(3) Uiso 1 1 d DG . . . .
H12 H 0.689178 0.322213 0.243198 0.114 Uiso 1 1 calc R U . . .
C9 C 0.6171(7) 0.0032(5) 0.7667(3) 0.109(3) Uiso 1 1 d DG . . . .
H9A H 0.695645 -0.064915 0.768622 0.164 Uiso 1 1 calc R U . . .
H9B H 0.490069 -0.020722 0.770095 0.164 Uiso 1 1 calc R U . . .
H9C H 0.647458 0.055592 0.799331 0.164 Uiso 1 1 calc R U . . .
C6 C 0.6457(5) 0.0651(3) 0.7072(3) 0.080(2) Uiso 1 1 d G . . . .
C7 C 0.7634(5) 0.1617(3) 0.7026(3) 0.088(2) Uiso 1 1 d DG . . . .
H7 H 0.825772 0.187865 0.736935 0.105 Uiso 1 1 calc R U . . .
C8 C 0.7899(5) 0.2195(3) 0.6484(3) 0.080(2) Uiso 1 1 d DG . . . .
H8 H 0.869257 0.283784 0.646389 0.096 Uiso 1 1 calc R U . . .
C3 C 0.6972(5) 0.1810(3) 0.5969(3) 0.073(2) Uiso 1 1 d DG . . . .
C4 C 0.5802(5) 0.0851(3) 0.6005(3) 0.079(2) Uiso 1 1 d DG . . . .
H4 H 0.518571 0.058950 0.565961 0.095 Uiso 1 1 calc R U . . .
C5 C 0.5541(4) 0.0278(3) 0.6549(3) 0.080(2) Uiso 1 1 d DG . . . .
H5 H 0.474437 -0.036367 0.656778 0.096 Uiso 1 1 calc R U . . .

loop_
_atom_site_aniso_label
_atom_site_aniso_U_11
_atom_site_aniso_U_22
_atom_site_aniso_U_33
_atom_site_aniso_U_23
_atom_site_aniso_U_13
_atom_site_aniso_U_12
O1 0.119(4) 0.061(3) 0.12(2) -0.007(4) -0.003(6) -0.004(2)

loop_
_atom_type_symbol
_atom_type_description
_atom_type_scat_dispersion_real
_atom_type_scat_dispersion_imag
_atom_type_scat_source
C C 0.0033 0.0016 'International Tables Vol C Tables 4.2.6.8 and 6.1.1.4'
H H 0.0000 0.0000 'International Tables Vol C Tables 4.2.6.8 and 6.1.1.4'
N N 0.0061 0.0033 'International Tables Vol C Tables 4.2.6.8 and 6.1.1.4'
O O 0.0106 0.0060 'International Tables Vol C Tables 4.2.6.8 and 6.1.1.4'

loop_
_geom_angle_atom_site_label_1
_geom_angle_atom_site_label_2
_geom_angle_atom_site_label_3
_geom_angle
_geom_angle_site_symmetry_1
_geom_angle_site_symmetry_3
_geom_angle_publ_flag
C22 C17 C18 120.0 . . ?
C22 C17 C2 119.8(4) . . ?
C18 C17 C2 120.1(4) . . ?
C17 C22 H22 120.0 . . ?
C17 C22 C21 120.0 . . ?
C21 C22 H22 120.0 . . ?
C22 C21 H21 120.0 . . ?
C22 C21 C20 120.0 . . ?
C20 C21 H21 120.0 . . ?
C21 C20 H20 120.0 . . ?
C19 C20 C21 120.0 . . ?
C19 C20 H20 120.0 . . ?
C20 C19 H19 120.0 . . ?
C20 C19 C18 120.0 . . ?
C18 C19 H19 120.0 . . ?
C17 C18 H18 120.0 . . ?
C19 C18 C17 120.0 . . ?
C19 C18 H18 120.0 . . ?
N4 C1 N1 113.3 . . ?
O1 C1 N1 123.3 . . ?
O1 C1 N4 123.4 . . ?
N2 C2 C17 116.3(4) . . ?
N2 C2 N3 127.0 . . ?
N3 C2 C17 116.7(4) . . ?
C1 N1 C3 121.4(3) . . ?
N2 N1 C1 124.7 . . ?
N2 N1 C3 113.9(3) . . ?
C2 N2 N1 115.1 . . ?
C2 N3 N4 115.4 . . ?
C1 N4 C10 121.4(3) . . ?
N3 N4 C1 124.5 . . ?
N3 N4 C10 114.0(3) . . ?
H16A C16 H16B 109.5 . . ?
H16A C16 H16C 109.5 . . ?
H16B C16 H16C 109.5 . . ?
C13 C16 H16A 109.5 . . ?
C13 C16 H16B 109.5 . . ?
C13 C16 H16C 109.5 . . ?
C14 C13 C16 121.1 . . ?
C14 C13 C12 117.9 . . ?
C12 C13 C16 120.9 . . ?
C13 C14 H14 119.2 . . ?
C15 C14 C13 121.7 . . ?
C15 C14 H14 119.2 . . ?
C14 C15 H15 120.2 . . ?
C14 C15 C10 119.5 . . ?
C10 C15 H15 120.2 . . ?
C15 C10 N4 122.6(3) . . ?
C11 C10 N4 117.6(3) . . ?
C11 C10 C15 119.7 . . ?
C10 C11 H11 119.8 . . ?
C12 C11 C10 120.4 . . ?
C12 C11 H11 119.8 . . ?
C13 C12 H12 119.6 . . ?
C11 C12 C13 120.8 . . ?
C11 C12 H12 119.6 . . ?
H9A C9 H9B 109.5 . . ?
H9A C9 H9C 109.5 . . ?
H9B C9 H9C 109.5 . . ?
C6 C9 H9A 109.5 . . ?
C6 C9 H9B 109.5 . . ?
C6 C9 H9C 109.5 . . ?
C7 C6 C9 121.1 . . ?
C7 C6 C5 117.9 . . ?
C5 C6 C9 120.9 . . ?
C6 C7 H7 119.2 . . ?
C8 C7 C6 121.6 . . ?
C8 C7 H7 119.2 . . ?
C7 C8 H8 120.2 . . ?
C7 C8 C3 119.5 . . ?
C3 C8 H8 120.2 . . ?
C8 C3 N1 117.7(3) . . ?
C4 C3 N1 122.5(3) . . ?
C4 C3 C8 119.7 . . ?
C3 C4 H4 119.8 . . ?
C5 C4 C3 120.4 . . ?
C5 C4 H4 119.8 . . ?
C6 C5 H5 119.6 . . ?
C4 C5 C6 120.8 . . ?
C4 C5 H5 119.6 . . ?

loop_
_geom_bond_atom_site_label_1
_geom_bond_atom_site_label_2
_geom_bond_distance
_geom_bond_site_symmetry_2
_geom_bond_publ_flag
C17 C22 1.3900 . ?
C17 C18 1.3900 . ?
C17 C2 1.500(4) . ?
C22 H22 0.9300 . ?
C22 C21 1.3900 . ?
C21 H21 0.9300 . ?
C21 C20 1.3900 . ?
C20 H20 0.9300 . ?
C20 C19 1.3900 . ?
C19 H19 0.9300 . ?
C19 C18 1.3900 . ?
C18 H18 0.9300 . ?
C1 N1 1.3895 . ?
C1 N4 1.3877 . ?
C1 O1 1.2084 . ?
C2 N2 1.3268 . ?
C2 N3 1.3292 . ?
N1 N2 1.3718 . ?
N1 C3 1.438(6) . ?
N3 N4 1.3684 . ?
N4 C10 1.439(7) . ?
C16 H16A 0.9600 . ?
C16 H16B 0.9600 . ?
C16 H16C 0.9600 . ?
C16 C13 1.5058 . ?
C13 C14 1.3922 . ?
C13 C12 1.3946 . ?
C14 H14 0.9300 . ?
C14 C15 1.3775 . ?
C15 H15 0.9300 . ?
C15 C10 1.3897 . ?
C10 C11 1.3814 . ?
C11 H11 0.9300 . ?
C11 C12 1.3802 . ?
C12 H12 0.9300 . ?
C9 H9A 0.9600 . ?
C9 H9B 0.9600 . ?
C9 H9C 0.9600 . ?
C9 C6 1.5058 . ?
C6 C7 1.3922 . ?
C6 C5 1.3946 . ?
C7 H7 0.9300 . ?
C7 C8 1.3775 . ?
C8 H8 0.9300 . ?
C8 C3 1.3897 . ?
C3 C4 1.3814 . ?
C4 H4 0.9300 . ?
C4 C5 1.3802 . ?
C5 H5 0.9300 . ?

loop_
_geom_torsion_atom_site_label_1
_geom_torsion_atom_site_label_2
_geom_torsion_atom_site_label_3
_geom_torsion_atom_site_label_4
_geom_torsion
_geom_torsion_site_symmetry_1
_geom_torsion_site_symmetry_2
_geom_torsion_site_symmetry_3
_geom_torsion_site_symmetry_4
_geom_torsion_publ_flag
C17 C22 C21 C20 0.0 . . . . ?
C17 C2 N2 N1 179.9(3) . . . . ?
C17 C2 N3 N4 178.5(3) . . . . ?
C22 C17 C18 C19 0.0 . . . . ?
C22 C17 C2 N2 171.8(2) . . . . ?
C22 C17 C2 N3 -7.1(4) . . . . ?
C22 C21 C20 C19 0.0 . . . . ?
C21 C20 C19 C18 0.0 . . . . ?
C20 C19 C18 C17 0.0 . . . . ?
C18 C17 C22 C21 0.0 . . . . ?
C18 C17 C2 N2 -9.6(4) . . . . ?
C18 C17 C2 N3 171.5(2) . . . . ?
C1 N1 N2 C2 1.4 . . . . ?
C1 N1 C3 C8 137.5(2) . . . . ?
C1 N1 C3 C4 -46.9(3) . . . . ?
C1 N4 C10 C15 -40.2(4) . . . . ?
C1 N4 C10 C11 142.5(2) . . . . ?
C2 C17 C22 C21 178.6(4) . . . . ?
C2 C17 C18 C19 -178.6(4) . . . . ?
C2 N3 N4 C1 2.1 . . . . ?
C2 N3 N4 C10 177.4(3) . . . . ?
N1 C1 N4 N3 -1.9 . . . . ?
N1 C1 N4 C10 -176.9(4) . . . . ?
N1 C3 C4 C5 -175.2(3) . . . . ?
N2 C2 N3 N4 -0.3 . . . . ?
N2 N1 C3 C8 -38.5(2) . . . . ?
N2 N1 C3 C4 137.1(2) . . . . ?
N3 C2 N2 N1 -1.3 . . . . ?
N3 N4 C10 C15 144.30(18) . . . . ?
N3 N4 C10 C11 -33.1(3) . . . . ?
N4 C1 N1 N2 0.1 . . . . ?
N4 C1 N1 C3 -175.5(3) . . . . ?
N4 C10 C11 C12 177.8(3) . . . . ?
O1 C1 N1 N2 -179.8 . . . . ?
O1 C1 N1 C3 4.6(3) . . . . ?
O1 C1 N4 N3 178.0 . . . . ?
O1 C1 N4 C10 2.9(4) . . . . ?
C16 C13 C14 C15 -179.6 . . . . ?
C16 C13 C12 C11 179.8 . . . . ?
C13 C14 C15 C10 0.0 . . . . ?
C14 C13 C12 C11 0.2 . . . . ?
C14 C15 C10 N4 -177.5(3) . . . . ?
C14 C15 C10 C11 -0.2 . . . . ?
C15 C10 C11 C12 0.4 . . . . ?
C10 C11 C12 C13 -0.3 . . . . ?
C12 C13 C14 C15 0.0 . . . . ?
C9 C6 C7 C8 -179.6 . . . . ?
C9 C6 C5 C4 179.8 . . . . ?
C6 C7 C8 C3 0.0 . . . . ?
C7 C6 C5 C4 0.2 . . . . ?
C7 C8 C3 N1 175.5(3) . . . . ?
C7 C8 C3 C4 -0.2 . . . . ?
C8 C3 C4 C5 0.4 . . . . ?
C3 N1 N2 C2 177.3(3) . . . . ?
C3 C4 C5 C6 -0.3 . . . . ?
C5 C6 C7 C8 0.0 . . . . ?
